data_4304539
loop_
_publ_author_name
'Koji Baba'
'Taka-aki Okamura'
'Hitoshi Yamamoto'
'Tetsuo Yamamoto'
'Norikazu Ueyama'

_publ_contact_author_address
;
Department of Macromolecular Science, Graduate School of Science
Osaka University
Toyonaka, Osaka 560-0043, Japan
;
_publ_contact_author_email tokamura@chem.sci.osaka-u.ac.jp
_publ_contact_author_fax +81-6-6850-5474
_publ_contact_author_name 'Taka-aki Okamura'
_publ_contact_author_phone +81-6-6850-5451
_publ_section_title
;
Zinc, Cadmium, and Mercury 1,2-Benzenedithiolates with Intramolecular
NH...S Hydrogen Bonds
;
_journal_name_full 'Inorganic Chemistry'
_journal_page_first 2837
_journal_page_last 2848
_journal_paper_doi 10.1021/ic702037k
_journal_volume 47
_journal_year 2008
_chemical_formula_moiety 'C29.50 H52.25 Hg N2.75 O S4 '
_chemical_formula_sum 'C29.5 H52.25 Hg N2.75 O S4'
_chemical_formula_weight 790.32
_chemical_name_systematic
; 
(NEt4)2[Hg(bdt)2]-3/4(CH3CN)-H2O 
;
_space_group_IT_number 2
_symmetry_cell_setting triclinic
_symmetry_Int_Tables_number 2
_symmetry_space_group_name_Hall '-P 1'
_symmetry_space_group_name_H-M 'P -1'
_atom_sites_solution_hydrogens geom
_atom_sites_solution_primary direct
_atom_sites_solution_secondary difmap
_audit_creation_date 'Mon Jul  3 09:16:11 2006'
_audit_creation_method SHELXL-97
_cell_angle_alpha 98.064(2)
_cell_angle_beta 112.208(2)
_cell_angle_gamma 97.1440(10)
_cell_formula_units_Z 4
_cell_length_a 17.0547(7)
_cell_length_b 17.6005(6)
_cell_length_c 14.0856(6)
_cell_measurement_reflns_used 19251
_cell_measurement_temperature 200
_cell_measurement_theta_max 27.5
_cell_measurement_theta_min 2.2
_cell_volume 3802.5(3)
_computing_structure_refinement 'SHELXL-97 (Sheldrick, 1997)'
_computing_structure_solution 'SHELXS-97 (Sheldrick, 1997)'
_diffrn_ambient_temperature 200
_diffrn_detector_area_resol_mean 10.00
_diffrn_measured_fraction_theta_full 0.989
_diffrn_measured_fraction_theta_max 0.989
_diffrn_measurement_device_type 'Rigaku RAXIS-RAPID Imaging Plate'
_diffrn_measurement_method \w
_diffrn_radiation_monochromator graphite
_diffrn_radiation_source 'fine-focus sealed tube'
_diffrn_radiation_type MoK\a
_diffrn_radiation_wavelength 0.71069
_diffrn_reflns_av_R_equivalents 0.0328
_diffrn_reflns_av_sigmaI/netI 0.1092
_diffrn_reflns_limit_h_max 20
_diffrn_reflns_limit_h_min -20
_diffrn_reflns_limit_k_max 20
_diffrn_reflns_limit_k_min -20
_diffrn_reflns_limit_l_max 16
_diffrn_reflns_limit_l_min -16
_diffrn_reflns_number 21642
_diffrn_reflns_theta_full 25.00
_diffrn_reflns_theta_max 25.00
_diffrn_reflns_theta_min 1.31
_exptl_absorpt_coefficient_mu 4.290
_exptl_absorpt_correction_T_max 0.525
_exptl_absorpt_correction_T_min 0.302
_exptl_absorpt_correction_type multi-scan
_exptl_absorpt_process_details '(Higashi, 1995)'
_exptl_crystal_colour colorless
_exptl_crystal_density_diffrn 1.381
_exptl_crystal_density_method 'not measured'
_exptl_crystal_description column
_exptl_crystal_F_000 1602
_exptl_crystal_size_max 0.300
_exptl_crystal_size_mid 0.150
_exptl_crystal_size_min 0.150
_refine_diff_density_max 1.715
_refine_diff_density_min -2.553
_refine_diff_density_rms 0.117
_refine_ls_extinction_method none
_refine_ls_goodness_of_fit_ref 1.054
_refine_ls_hydrogen_treatment constr
_refine_ls_matrix_type full
_refine_ls_number_parameters 777
_refine_ls_number_reflns 13226
_refine_ls_number_restraints 178
_refine_ls_restrained_S_all 1.059
_refine_ls_R_factor_all 0.1022
_refine_ls_R_factor_gt 0.0569
_refine_ls_shift/su_max 0.001
_refine_ls_shift/su_mean 0.000
_refine_ls_structure_factor_coef Fsqd
_refine_ls_weighting_details 'calc w=1/[\s^2^(Fo^2^)+(0.0816P)^2^+4.6368P] where P=(Fo^2^+2Fc^2^)/3'
_refine_ls_weighting_scheme calc
_refine_ls_wR_factor_gt 0.1481
_refine_ls_wR_factor_ref 0.1629
_reflns_number_gt 8086
_reflns_number_total 13226
_reflns_threshold_expression I>2\s(I)
_cod_data_source_file ic702037k-file003_4.cif
_cod_data_source_block 13-3/4(CH3CN)-H2O
_cod_original_formula_sum 'C29.50 H52.25 Hg N2.75 O S4'
_cod_database_code 4304539

loop_
_symmetry_equiv_pos_as_xyz
'x, y, z'
'-x, -y, -z'

loop_
_atom_site_label
_atom_site_type_symbol
_atom_site_fract_x
_atom_site_fract_y
_atom_site_fract_z
_atom_site_U_iso_or_equiv
_atom_site_adp_type
_atom_site_occupancy
_atom_site_symmetry_multiplicity
_atom_site_calc_flag
_atom_site_refinement_flags
_atom_site_disorder_assembly
_atom_site_disorder_group
Hg1 Hg 0.29036(2) 0.254386(19) 0.68918(3) 0.07209(15) Uani 1 1 d . . .
Hg2 Hg 0.82838(2) 0.30285(2) 0.65476(4) 0.09221(19) Uani 1 1 d . . .
S1 S 0.35805(16) 0.38567(12) 0.8091(2) 0.0773(7) Uani 1 1 d . . .
S2 S 0.36342(15) 0.19535(12) 0.8461(2) 0.0742(7) Uani 1 1 d . . .
S3 S 0.13076(15) 0.21141(13) 0.5900(2) 0.0768(7) Uani 1 1 d . . .
S4 S 0.30304(15) 0.22294(14) 0.5157(2) 0.0747(7) Uani 1 1 d . . .
S5 S 0.8812(2) 0.41577(14) 0.8052(3) 0.0962(9) Uani 1 1 d . . .
S6 S 0.84655(17) 0.21501(15) 0.7867(3) 0.1064(11) Uani 1 1 d . . .
S7 S 0.68268(15) 0.27588(16) 0.5007(3) 0.1008(10) Uani 1 1 d . . .
S8 S 0.89366(14) 0.29144(13) 0.5238(3) 0.0882(9) Uani 1 1 d . . .
N1 N 0.1510(5) 0.2843(7) 0.9462(7) 0.101(3) Uani 1 1 d . . .
N2 N 0.6173(5) 0.2971(7) 0.8344(9) 0.113(4) Uani 1 1 d . . .
N3 N 0.7707(5) 0.0262(4) 0.4417(8) 0.086(2) Uani 1 1 d . . .
N4 N 0.2266(9) 0.4709(6) 0.5253(9) 0.064(4) Uani 0.581(10) 1 d PD . .
N4B N 0.1651(11) 0.4616(8) 0.4890(13) 0.059(5) Uani 0.419(10) 1 d PD . .
N5 N 0.435(4) 0.4495(17) 0.386(5) 0.83(6) Uani 1 1 d DU . .
N6 N -0.176(2) 0.0125(15) -0.148(3) 0.186(13) Uani 0.50 1 d PDU . .
C1 C 0.4018(5) 0.3583(5) 0.9307(8) 0.066(2) Uani 1 1 d . . .
C2 C 0.4059(5) 0.2800(5) 0.9435(8) 0.068(2) Uani 1 1 d . . .
C3 C 0.4488(6) 0.2709(6) 1.0496(10) 0.086(3) Uani 1 1 d . . .
H1 H 0.4540 0.2196 1.0616 0.103 Uiso 1 1 calc R . .
C4 C 0.4833(7) 0.3330(7) 1.1364(9) 0.091(3) Uani 1 1 d . . .
H2 H 0.5111 0.3229 1.2045 0.110 Uiso 1 1 calc R . .
C5 C 0.4776(7) 0.4087(7) 1.1245(10) 0.096(3) Uani 1 1 d . . .
H3 H 0.4997 0.4513 1.1828 0.115 Uiso 1 1 calc R . .
C6 C 0.4374(6) 0.4194(5) 1.0218(10) 0.084(3) Uani 1 1 d . . .
H4 H 0.4336 0.4714 1.0120 0.101 Uiso 1 1 calc R . .
C7 C 0.1229(6) 0.1964(4) 0.4614(8) 0.069(2) Uani 1 1 d . . .
C8 C 0.1927(6) 0.1990(5) 0.4296(8) 0.069(2) Uani 1 1 d . . .
C9 C 0.1739(7) 0.1833(7) 0.3231(10) 0.092(3) Uani 1 1 d . . .
H5 H 0.2204 0.1852 0.3014 0.111 Uiso 1 1 calc R . .
C10 C 0.0899(11) 0.1648(9) 0.2466(12) 0.123(4) Uani 1 1 d . . .
H6 H 0.0792 0.1538 0.1744 0.147 Uiso 1 1 calc R . .
C11 C 0.0248(8) 0.1629(7) 0.2773(12) 0.109(4) Uani 1 1 d . . .
H7 H -0.0328 0.1509 0.2259 0.131 Uiso 1 1 calc R . .
C12 C 0.0390(7) 0.1777(6) 0.3814(11) 0.090(3) Uani 1 1 d . . .
H8 H -0.0091 0.1752 0.4000 0.107 Uiso 1 1 calc R . .
C13 C 0.8978(6) 0.3677(6) 0.9113(12) 0.090(3) Uani 1 1 d . . .
C14 C 0.8833(6) 0.2863(6) 0.9040(11) 0.095(4) Uani 1 1 d . . .
C15 C 0.9010(7) 0.2588(10) 0.9996(16) 0.131(6) Uani 1 1 d . . .
H9 H 0.8921 0.2041 0.9969 0.157 Uiso 1 1 calc R . .
C16 C 0.9303(9) 0.3085(12) 1.0946(14) 0.129(6) Uani 1 1 d . . .
H10 H 0.9418 0.2885 1.1567 0.155 Uiso 1 1 calc R . .
C17 C 0.9432(8) 0.3897(9) 1.0994(14) 0.117(4) Uani 1 1 d . . .
H11 H 0.9630 0.4253 1.1646 0.140 Uiso 1 1 calc R . .
C18 C 0.9267(7) 0.4164(8) 1.0081(12) 0.099(4) Uani 1 1 d . . .
H12 H 0.9358 0.4713 1.0119 0.119 Uiso 1 1 calc R . .
C19 C 0.7149(6) 0.2570(6) 0.3960(11) 0.097(4) Uani 1 1 d . . .
C20 C 0.8021(6) 0.2655(5) 0.4041(11) 0.082(3) Uani 1 1 d . . .
C21 C 0.8165(7) 0.2515(6) 0.3143(12) 0.097(4) Uani 1 1 d . . .
H13 H 0.8745 0.2599 0.3207 0.116 Uiso 1 1 calc R . .
C22 C 0.7501(9) 0.2254(8) 0.2126(14) 0.124(5) Uani 1 1 d . . .
H14 H 0.7623 0.2155 0.1520 0.149 Uiso 1 1 calc R . .
C23 C 0.6659(9) 0.2148(9) 0.2064(15) 0.136(6) Uani 1 1 d . . .
H15 H 0.6190 0.1971 0.1400 0.163 Uiso 1 1 calc R . .
C24 C 0.6492(8) 0.2298(8) 0.2951(15) 0.120(5) Uani 1 1 d . . .
H16 H 0.5909 0.2212 0.2876 0.144 Uiso 1 1 calc R . .
C31 C 0.2358(6) 0.2587(7) 1.0093(9) 0.096(3) Uani 1 1 d . . .
H17 H 0.2485 0.2206 0.9609 0.116 Uiso 1 1 calc R . .
H18 H 0.2833 0.3050 1.0362 0.116 Uiso 1 1 calc R . .
C32 C 0.2363(10) 0.2221(10) 1.1014(11) 0.152(6) Uani 1 1 d . . .
H19 H 0.2926 0.2080 1.1362 0.182 Uiso 1 1 calc R . .
H20 H 0.1910 0.1750 1.0758 0.182 Uiso 1 1 calc R . .
H21 H 0.2256 0.2597 1.1513 0.182 Uiso 1 1 calc R . .
C33 C 0.0784(8) 0.2061(12) 0.9034(13) 0.155(7) Uani 1 1 d . . .
H22 H 0.0798 0.1824 0.9637 0.186 Uiso 1 1 calc R . .
H23 H 0.0211 0.2206 0.8721 0.186 Uiso 1 1 calc R . .
C34 C 0.0867(12) 0.1488(13) 0.8278(15) 0.216(11) Uani 1 1 d . . .
H24 H 0.0395 0.1036 0.8055 0.260 Uiso 1 1 calc R . .
H25 H 0.1421 0.1321 0.8587 0.260 Uiso 1 1 calc R . .
H26 H 0.0844 0.1711 0.7671 0.260 Uiso 1 1 calc R . .
C35 C 0.1285(8) 0.3373(11) 1.0171(10) 0.141(7) Uani 1 1 d . . .
H27 H 0.1247 0.3116 1.0738 0.169 Uiso 1 1 calc R . .
H28 H 0.0714 0.3498 0.9782 0.169 Uiso 1 1 calc R . .
C36 C 0.2009(12) 0.4172(10) 1.0671(11) 0.148(6) Uani 1 1 d . . .
H29 H 0.1847 0.4528 1.1135 0.177 Uiso 1 1 calc R . .
H30 H 0.2047 0.4424 1.0108 0.177 Uiso 1 1 calc R . .
H31 H 0.2570 0.4048 1.1073 0.177 Uiso 1 1 calc R . .
C37 C 0.1635(8) 0.3123(10) 0.8584(10) 0.126(5) Uani 1 1 d . . .
H32 H 0.1748 0.2691 0.8153 0.151 Uiso 1 1 calc R . .
H33 H 0.2150 0.3550 0.8865 0.151 Uiso 1 1 calc R . .
C38 C 0.0866(11) 0.3418(13) 0.7900(13) 0.191(9) Uani 1 1 d . . .
H34 H 0.0990 0.3616 0.7345 0.229 Uiso 1 1 calc R . .
H35 H 0.0746 0.3841 0.8326 0.229 Uiso 1 1 calc R . .
H36 H 0.0362 0.2990 0.7586 0.229 Uiso 1 1 calc R . .
C41 C 0.6708(8) 0.3482(8) 0.7971(12) 0.117(4) Uani 1 1 d . . .
H37 H 0.7258 0.3726 0.8572 0.140 Uiso 1 1 calc R . .
H38 H 0.6848 0.3149 0.7453 0.140 Uiso 1 1 calc R . .
C42 C 0.6315(13) 0.4109(11) 0.7487(16) 0.198(9) Uani 1 1 d . . .
H39 H 0.6712 0.4403 0.7256 0.237 Uiso 1 1 calc R . .
H40 H 0.6200 0.4461 0.8002 0.237 Uiso 1 1 calc R . .
H41 H 0.5772 0.3877 0.6883 0.237 Uiso 1 1 calc R . .
C43 C 0.6702(7) 0.2396(9) 0.8787(13) 0.132(5) Uani 1 1 d . . .
H42 H 0.7238 0.2678 0.9384 0.158 Uiso 1 1 calc R . .
H43 H 0.6867 0.2124 0.8247 0.158 Uiso 1 1 calc R . .
C44 C 0.6222(12) 0.1782(10) 0.9163(13) 0.177(8) Uani 1 1 d . . .
H44 H 0.6594 0.1413 0.9437 0.213 Uiso 1 1 calc R . .
H45 H 0.5691 0.1497 0.8573 0.213 Uiso 1 1 calc R . .
H46 H 0.6075 0.2046 0.9716 0.213 Uiso 1 1 calc R . .
C45 C 0.5983(11) 0.3445(13) 0.9181(16) 0.171(9) Uani 1 1 d . . .
H47 H 0.5666 0.3845 0.8872 0.205 Uiso 1 1 calc R . .
H48 H 0.5587 0.3092 0.9364 0.205 Uiso 1 1 calc R . .
C46 C 0.6726(16) 0.3854(13) 1.0178(16) 0.205(11) Uani 1 1 d . . .
H49 H 0.6510 0.4135 1.0650 0.246 Uiso 1 1 calc R . .
H50 H 0.7116 0.4226 1.0023 0.246 Uiso 1 1 calc R . .
H51 H 0.7040 0.3468 1.0514 0.246 Uiso 1 1 calc R . .
C47 C 0.5323(9) 0.2583(15) 0.7479(17) 0.198(12) Uani 1 1 d . . .
H52 H 0.4998 0.2235 0.7755 0.237 Uiso 1 1 calc R . .
H53 H 0.4985 0.2988 0.7237 0.237 Uiso 1 1 calc R . .
C48 C 0.5406(12) 0.2121(13) 0.6579(14) 0.184(9) Uani 1 1 d . . .
H54 H 0.4830 0.1886 0.6039 0.221 Uiso 1 1 calc R . .
H55 H 0.5725 0.1708 0.6807 0.221 Uiso 1 1 calc R . .
H56 H 0.5718 0.2463 0.6292 0.221 Uiso 1 1 calc R . .
C51 C 0.8272(10) -0.0197(7) 0.5123(12) 0.139(5) Uani 1 1 d . . .
H57 H 0.8406 -0.0618 0.4699 0.167 Uiso 1 1 calc R . .
H58 H 0.7966 -0.0441 0.5511 0.167 Uiso 1 1 calc R . .
C52 C 0.9147(11) 0.0378(11) 0.5932(14) 0.192(9) Uani 1 1 d . . .
H59 H 0.9516 0.0081 0.6393 0.231 Uiso 1 1 calc R . .
H60 H 0.9010 0.0791 0.6353 0.231 Uiso 1 1 calc R . .
H61 H 0.9449 0.0614 0.5544 0.231 Uiso 1 1 calc R . .
C53 C 0.7481(10) 0.0899(6) 0.5034(12) 0.124(5) Uani 1 1 d . . .
H62 H 0.7099 0.1181 0.4545 0.149 Uiso 1 1 calc R . .
H63 H 0.8015 0.1278 0.5500 0.149 Uiso 1 1 calc R . .
C54 C 0.7015(11) 0.0585(10) 0.5718(15) 0.167(7) Uani 1 1 d . . .
H64 H 0.6890 0.1025 0.6110 0.200 Uiso 1 1 calc R . .
H65 H 0.7391 0.0310 0.6209 0.200 Uiso 1 1 calc R . .
H66 H 0.6474 0.0224 0.5260 0.200 Uiso 1 1 calc R . .
C55 C 0.6930(9) -0.0322(7) 0.3660(12) 0.136(5) Uani 1 1 d . . .
H67 H 0.6700 -0.0631 0.4066 0.163 Uiso 1 1 calc R . .
H68 H 0.7119 -0.0687 0.3227 0.163 Uiso 1 1 calc R . .
C56 C 0.6204(10) -0.0004(10) 0.2935(15) 0.184(8) Uani 1 1 d . . .
H69 H 0.5737 -0.0438 0.2471 0.220 Uiso 1 1 calc R . .
H70 H 0.6416 0.0295 0.2515 0.220 Uiso 1 1 calc R . .
H71 H 0.5986 0.0339 0.3348 0.220 Uiso 1 1 calc R . .
C57 C 0.8120(9) 0.0684(7) 0.3837(12) 0.123(5) Uani 1 1 d . . .
H72 H 0.8632 0.1072 0.4341 0.148 Uiso 1 1 calc R . .
H73 H 0.7710 0.0970 0.3392 0.148 Uiso 1 1 calc R . .
C58 C 0.8394(11) 0.0127(9) 0.3155(14) 0.159(7) Uani 1 1 d . . .
H74 H 0.8637 0.0419 0.2754 0.191 Uiso 1 1 calc R . .
H75 H 0.7892 -0.0269 0.2672 0.191 Uiso 1 1 calc R . .
H76 H 0.8831 -0.0130 0.3598 0.191 Uiso 1 1 calc R . .
C61 C 0.2210(15) 0.5466(8) 0.5876(16) 0.086(6) Uani 0.581(10) 1 d PDU . .
H77 H 0.2527 0.5907 0.5718 0.103 Uiso 0.581(10) 1 calc PR . .
H78 H 0.1597 0.5518 0.5617 0.103 Uiso 0.581(10) 1 calc PR . .
C61B C 0.144(3) 0.445(2) 0.581(3) 0.137(13) Uani 0.419(10) 1 d PDU . .
H79 H 0.0882 0.4084 0.5518 0.164 Uiso 0.419(10) 1 calc PR . .
H80 H 0.1885 0.4176 0.6219 0.164 Uiso 0.419(10) 1 calc PR . .
C62 C 0.2551(15) 0.5556(11) 0.7054(14) 0.099(6) Uani 0.581(10) 1 d PU . .
H81 H 0.2506 0.6074 0.7365 0.119 Uiso 0.581(10) 1 calc PR . .
H82 H 0.3158 0.5502 0.7328 0.119 Uiso 0.581(10) 1 calc PR . .
H83 H 0.2212 0.5152 0.7230 0.119 Uiso 0.581(10) 1 calc PR . .
C62B C 0.140(3) 0.512(2) 0.654(3) 0.145(14) Uani 0.419(10) 1 d PU . .
H84 H 0.1292 0.4924 0.7108 0.174 Uiso 0.419(10) 1 calc PR . .
H85 H 0.0922 0.5368 0.6162 0.174 Uiso 0.419(10) 1 calc PR . .
H86 H 0.1941 0.5495 0.6827 0.174 Uiso 0.419(10) 1 calc PR . .
C63 C 0.1756(13) 0.4015(9) 0.5423(19) 0.098(7) Uani 0.581(10) 1 d PDU . .
H87 H 0.1954 0.4029 0.6184 0.118 Uiso 0.581(10) 1 calc PR . .
H88 H 0.1868 0.3527 0.5098 0.118 Uiso 0.581(10) 1 calc PR . .
C63B C 0.0826(14) 0.4803(15) 0.4121(19) 0.087(7) Uani 0.419(10) 1 d PDU . .
H89 H 0.0706 0.5282 0.4456 0.104 Uiso 0.419(10) 1 calc PR . .
H90 H 0.0921 0.4917 0.3500 0.104 Uiso 0.419(10) 1 calc PR . .
C64 C 0.0791(14) 0.4006(12) 0.496(2) 0.116(8) Uani 0.581(10) 1 d PU . .
H91 H 0.0489 0.3570 0.5131 0.139 Uiso 0.581(10) 1 calc PR . .
H92 H 0.0582 0.3943 0.4197 0.139 Uiso 0.581(10) 1 calc PR . .
H93 H 0.0680 0.4500 0.5252 0.139 Uiso 0.581(10) 1 calc PR . .
C64B C 0.0061(17) 0.4172(16) 0.377(2) 0.101(9) Uani 0.419(10) 1 d PU . .
H94 H -0.0441 0.4333 0.3276 0.121 Uiso 0.419(10) 1 calc PR . .
H95 H -0.0051 0.4067 0.4375 0.121 Uiso 0.419(10) 1 calc PR . .
H96 H 0.0168 0.3697 0.3422 0.121 Uiso 0.419(10) 1 calc PR . .
C65 C 0.1914(10) 0.4789(9) 0.4123(11) 0.074(5) Uani 0.581(10) 1 d PDU . .
H97 H 0.2288 0.5230 0.4042 0.088 Uiso 0.581(10) 1 calc PR . .
H98 H 0.1330 0.4913 0.3930 0.088 Uiso 0.581(10) 1 calc PR . .
C65B C 0.185(2) 0.3868(11) 0.443(2) 0.098(9) Uani 0.419(10) 1 d PDU . .
H99 H 0.1397 0.3412 0.4316 0.118 Uiso 0.419(10) 1 calc PR . .
H100 H 0.2415 0.3776 0.4894 0.118 Uiso 0.419(10) 1 calc PR . .
C66 C 0.1861(10) 0.4006(8) 0.3338(11) 0.130(5) Uani 0.581(10) 1 d PU . .
H101 H 0.1654 0.4094 0.2619 0.156 Uiso 0.581(10) 1 calc PR . .
H102 H 0.1461 0.3575 0.3381 0.156 Uiso 0.581(10) 1 calc PR . .
H103 H 0.2435 0.3874 0.3535 0.156 Uiso 0.581(10) 1 calc PR . .
C66B C 0.1861(10) 0.4006(8) 0.3338(11) 0.130(5) Uani 0.419(10) 1 d PU . .
H104 H 0.1978 0.3540 0.2985 0.156 Uiso 0.419(10) 1 calc PR . .
H105 H 0.2314 0.4457 0.3465 0.156 Uiso 0.419(10) 1 calc PR . .
H106 H 0.1300 0.4107 0.2893 0.156 Uiso 0.419(10) 1 calc PR . .
C67 C 0.3178(11) 0.4533(9) 0.5620(15) 0.076(5) Uani 0.581(10) 1 d PDU . .
H107 H 0.3164 0.4029 0.5197 0.091 Uiso 0.581(10) 1 calc PR . .
H108 H 0.3373 0.4477 0.6360 0.091 Uiso 0.581(10) 1 calc PR . .
C67B C 0.2373(16) 0.5304(17) 0.513(4) 0.150(15) Uani 0.419(10) 1 d PDU . .
H109 H 0.2239 0.5781 0.5444 0.180 Uiso 0.419(10) 1 calc PR . .
H110 H 0.2411 0.5388 0.4463 0.180 Uiso 0.419(10) 1 calc PR . .
C68 C 0.3833(12) 0.5179(11) 0.5527(18) 0.101(6) Uani 0.581(10) 1 d PU . .
H111 H 0.4410 0.5050 0.5799 0.121 Uiso 0.581(10) 1 calc PR . .
H112 H 0.3841 0.5682 0.5934 0.121 Uiso 0.581(10) 1 calc PR . .
H113 H 0.3664 0.5214 0.4790 0.121 Uiso 0.581(10) 1 calc PR . .
C68B C 0.3294(19) 0.516(3) 0.592(3) 0.150(15) Uani 0.419(10) 1 d PU . .
H114 H 0.3752 0.5592 0.6004 0.180 Uiso 0.419(10) 1 calc PR . .
H115 H 0.3410 0.4667 0.5623 0.180 Uiso 0.419(10) 1 calc PR . .
H116 H 0.3276 0.5128 0.6597 0.180 Uiso 0.419(10) 1 calc PR . .
C71 C 0.4064(13) 0.3815(15) 0.3493(17) 0.204(10) Uani 1 1 d DU . .
C72 C 0.4338(17) 0.3019(18) 0.380(3) 0.34(2) Uani 1 1 d DU . .
H117 H 0.4451 0.2726 0.3232 0.410 Uiso 1 1 calc R . .
H119 H 0.3870 0.2705 0.3896 0.410 Uiso 1 1 calc R . .
H120 H 0.4860 0.3138 0.4447 0.410 Uiso 1 1 calc R . .
C73 C -0.133(3) 0.017(2) -0.059(3) 0.24(2) Uani 0.50 1 d PDU . .
C74 C -0.046(3) 0.000(4) 0.017(4) 0.35(4) Uani 0.50 1 d PDU . .
H121 H -0.0396 0.0154 0.0899 0.420 Uiso 0.50 1 calc PR . .
H122 H 0.0023 0.0298 0.0081 0.420 Uiso 0.50 1 calc PR . .
H123 H -0.0453 -0.0561 0.0022 0.420 Uiso 0.50 1 calc PR . .
O1 O 0.4509(14) 0.091(2) 0.375(3) 0.50(2) Uani 1 1 d U . .
O2 O 0.379(2) 0.0378(11) 0.035(2) 0.436(17) Uani 1 1 d U . .

loop_
_atom_site_aniso_label
_atom_site_aniso_U_11
_atom_site_aniso_U_22
_atom_site_aniso_U_33
_atom_site_aniso_U_23
_atom_site_aniso_U_13
_atom_site_aniso_U_12
Hg1 0.0666(2) 0.0614(2) 0.1034(3) 0.02189(18) 0.0477(2) 0.01643(16)
Hg2 0.0698(2) 0.0581(2) 0.1649(5) 0.0329(2) 0.0600(3) 0.01712(18)
S1 0.0810(15) 0.0528(11) 0.106(2) 0.0278(12) 0.0426(15) 0.0132(11)
S2 0.0788(15) 0.0555(11) 0.117(2) 0.0349(12) 0.0610(15) 0.0231(11)
S3 0.0603(13) 0.0662(13) 0.117(2) 0.0154(13) 0.0513(14) 0.0112(11)
S4 0.0676(14) 0.0779(14) 0.101(2) 0.0292(13) 0.0522(14) 0.0199(12)
S5 0.111(2) 0.0606(13) 0.161(3) 0.0393(16) 0.093(2) 0.0287(14)
S6 0.0683(15) 0.0639(14) 0.195(4) 0.0593(18) 0.0483(19) 0.0188(12)
S7 0.0561(13) 0.0826(16) 0.188(3) 0.0603(19) 0.0601(18) 0.0265(12)
S8 0.0520(12) 0.0604(12) 0.156(3) 0.0140(14) 0.0494(16) 0.0078(10)
N1 0.053(4) 0.196(10) 0.068(6) 0.029(6) 0.036(4) 0.030(6)
N2 0.056(5) 0.167(9) 0.170(10) 0.099(8) 0.071(6) 0.050(6)
N3 0.084(5) 0.040(4) 0.138(8) 0.022(4) 0.047(5) 0.012(4)
N4 0.098(11) 0.047(7) 0.055(10) 0.017(6) 0.039(9) 0.010(8)
N4B 0.077(12) 0.041(8) 0.056(13) 0.012(8) 0.026(11) 0.003(9)
N5 0.79(7) 0.80(7) 0.94(8) 0.13(5) 0.37(5) 0.32(5)
N6 0.24(3) 0.093(15) 0.20(3) 0.044(18) 0.06(2) 0.010(19)
C1 0.052(5) 0.068(5) 0.098(7) 0.040(5) 0.043(5) 0.017(4)
C2 0.055(5) 0.070(5) 0.101(8) 0.035(5) 0.048(5) 0.017(4)
C3 0.064(6) 0.083(7) 0.133(11) 0.043(7) 0.054(7) 0.021(5)
C4 0.078(7) 0.105(8) 0.086(8) 0.036(7) 0.023(6) 0.014(6)
C5 0.075(7) 0.098(8) 0.102(10) 0.029(7) 0.022(7) 0.010(6)
C6 0.068(6) 0.063(5) 0.124(10) 0.018(6) 0.042(7) 0.007(5)
C7 0.064(5) 0.044(4) 0.106(8) 0.024(4) 0.038(6) 0.016(4)
C8 0.080(6) 0.056(5) 0.091(8) 0.031(5) 0.045(6) 0.027(4)
C9 0.082(8) 0.107(8) 0.096(10) 0.035(7) 0.037(7) 0.028(6)
C10 0.127(12) 0.149(12) 0.109(11) 0.043(9) 0.058(10) 0.032(10)
C11 0.085(8) 0.111(9) 0.114(12) 0.038(8) 0.017(8) 0.015(7)
C12 0.080(7) 0.078(6) 0.124(11) 0.039(7) 0.046(7) 0.022(5)
C13 0.061(6) 0.088(7) 0.148(11) 0.043(7) 0.062(7) 0.025(5)
C14 0.052(5) 0.072(6) 0.178(12) 0.049(7) 0.055(7) 0.019(5)
C15 0.049(6) 0.140(12) 0.222(18) 0.112(14) 0.045(9) 0.023(7)
C16 0.072(8) 0.186(17) 0.144(14) 0.085(13) 0.041(9) 0.028(10)
C17 0.082(8) 0.125(11) 0.168(15) 0.045(10) 0.068(9) 0.031(8)
C18 0.077(7) 0.117(9) 0.137(12) 0.059(10) 0.064(8) 0.033(7)
C19 0.052(5) 0.079(6) 0.173(12) 0.064(7) 0.045(7) 0.024(5)
C20 0.062(5) 0.048(4) 0.151(10) 0.050(6) 0.045(6) 0.019(4)
C21 0.074(7) 0.085(7) 0.153(12) 0.065(8) 0.053(9) 0.027(6)
C22 0.101(10) 0.131(11) 0.166(15) 0.078(10) 0.058(10) 0.050(9)
C23 0.087(9) 0.151(13) 0.164(16) 0.082(12) 0.023(10) 0.030(9)
C24 0.070(8) 0.132(11) 0.185(16) 0.094(11) 0.055(10) 0.034(7)
C31 0.055(5) 0.126(9) 0.100(9) 0.013(7) 0.027(6) 0.015(6)
C32 0.151(13) 0.205(16) 0.115(12) 0.090(12) 0.054(10) 0.026(12)
C33 0.062(7) 0.27(2) 0.123(13) 0.052(14) 0.035(8) -0.020(10)
C34 0.158(17) 0.30(3) 0.143(17) -0.056(17) 0.076(14) -0.064(17)
C35 0.088(8) 0.28(2) 0.081(9) 0.036(11) 0.045(7) 0.106(12)
C36 0.182(16) 0.181(15) 0.099(11) 0.020(10) 0.061(11) 0.101(14)
C37 0.105(9) 0.216(15) 0.102(10) 0.068(10) 0.063(8) 0.084(10)
C38 0.162(15) 0.32(3) 0.144(14) 0.105(16) 0.067(12) 0.154(18)
C41 0.100(8) 0.130(10) 0.162(13) 0.065(9) 0.083(9) 0.026(8)
C42 0.23(2) 0.175(17) 0.23(2) 0.103(17) 0.129(19) 0.018(16)
C43 0.063(7) 0.147(12) 0.187(15) 0.058(11) 0.041(8) 0.031(7)
C44 0.184(17) 0.181(16) 0.134(14) 0.082(13) 0.022(12) 0.000(13)
C45 0.148(14) 0.29(2) 0.200(19) 0.175(19) 0.136(15) 0.151(16)
C46 0.32(3) 0.24(2) 0.19(2) 0.133(19) 0.17(2) 0.20(2)
C47 0.071(9) 0.34(3) 0.23(2) 0.21(2) 0.058(13) 0.037(13)
C48 0.123(14) 0.24(2) 0.150(17) 0.103(17) 0.007(13) -0.025(13)
C51 0.160(13) 0.089(8) 0.154(13) 0.028(8) 0.036(11) 0.056(9)
C52 0.129(13) 0.187(17) 0.176(18) -0.018(14) -0.020(12) 0.060(13)
C53 0.144(11) 0.072(7) 0.185(14) 0.039(8) 0.089(11) 0.031(7)
C54 0.156(14) 0.147(13) 0.23(2) 0.040(13) 0.117(15) 0.020(11)
C55 0.126(11) 0.088(8) 0.174(15) 0.028(9) 0.042(11) 0.006(8)
C56 0.126(13) 0.144(14) 0.208(19) 0.007(13) -0.008(13) 0.048(11)
C57 0.136(11) 0.075(7) 0.186(14) 0.040(8) 0.089(11) 0.025(7)
C58 0.190(16) 0.127(11) 0.195(18) 0.001(11) 0.130(15) 0.020(11)
C61 0.137(16) 0.037(7) 0.122(17) 0.026(8) 0.085(14) 0.035(9)
C61B 0.19(3) 0.14(3) 0.12(3) 0.07(2) 0.06(2) 0.08(3)
C62 0.151(18) 0.092(12) 0.073(13) 0.026(10) 0.059(13) 0.038(12)
C62B 0.20(3) 0.14(2) 0.14(3) 0.01(2) 0.11(2) 0.08(2)
C63 0.129(16) 0.056(9) 0.156(19) 0.043(11) 0.103(15) 0.019(10)
C63B 0.100(17) 0.095(16) 0.080(17) 0.047(13) 0.037(14) 0.035(14)
C64 0.096(14) 0.079(12) 0.17(2) 0.028(13) 0.052(15) 0.010(11)
C64B 0.088(17) 0.099(17) 0.12(2) 0.024(15) 0.047(16) -0.003(14)
C65 0.060(9) 0.076(10) 0.067(12) 0.004(8) 0.017(9) -0.012(8)
C65B 0.15(2) 0.067(13) 0.12(2) 0.040(13) 0.089(19) 0.039(15)
C66 0.138(11) 0.142(11) 0.118(11) 0.011(9) 0.068(9) 0.025(9)
C66B 0.138(11) 0.142(11) 0.118(11) 0.011(9) 0.068(9) 0.025(9)
C67 0.107(13) 0.055(8) 0.087(13) 0.042(9) 0.045(11) 0.041(9)
C67B 0.10(2) 0.079(19) 0.25(4) 0.08(2) 0.02(2) 0.033(16)
C68 0.064(10) 0.094(12) 0.138(18) 0.003(12) 0.041(12) 0.013(9)
C68B 0.066(17) 0.21(4) 0.17(3) 0.09(3) 0.035(19) 0.00(2)
C71 0.196(18) 0.222(19) 0.24(2) -0.014(17) 0.181(18) -0.046(16)
C72 0.22(3) 0.52(4) 0.31(3) 0.06(3) 0.18(2) -0.07(3)
C73 0.26(4) 0.087(19) 0.23(4) 0.04(2) -0.07(3) -0.01(2)
C74 0.45(6) 0.26(4) 0.30(5) -0.03(4) 0.17(4) -0.03(4)
O1 0.211(18) 0.73(4) 0.62(4) 0.08(3) 0.28(2) 0.01(2)
O2 0.59(4) 0.184(15) 0.57(4) 0.21(2) 0.23(3) 0.088(18)

loop_
_atom_type_symbol
_atom_type_description
_atom_type_scat_dispersion_real
_atom_type_scat_dispersion_imag
_atom_type_scat_source
Hg Hg -2.3894 9.2266 'International Tables Vol C Tables 4.2.6.8 and 6.1.1.4'
S S 0.1246 0.1234 'International Tables Vol C Tables 4.2.6.8 and 6.1.1.4'
N N 0.0061 0.0033 'International Tables Vol C Tables 4.2.6.8 and 6.1.1.4'
C C 0.0033 0.0016 'International Tables Vol C Tables 4.2.6.8 and 6.1.1.4'
H H 0.0000 0.0000 'International Tables Vol C Tables 4.2.6.8 and 6.1.1.4'
O O 0.0106 0.0060 'International Tables Vol C Tables 4.2.6.8 and 6.1.1.4'

loop_
_geom_angle_atom_site_label_1
_geom_angle_atom_site_label_2
_geom_angle_atom_site_label_3
_geom_angle
_geom_angle_site_symmetry_1
_geom_angle_site_symmetry_3
_geom_angle_publ_flag
S3 Hg1 S1 122.61(8) . . ?
S3 Hg1 S4 87.18(8) . . ?
S1 Hg1 S4 121.28(8) . . ?
S3 Hg1 S2 117.96(8) . . ?
S1 Hg1 S2 87.00(8) . . ?
S4 Hg1 S2 124.93(8) . . ?
S5 Hg2 S8 121.69(8) . . ?
S5 Hg2 S6 87.25(10) . . ?
S8 Hg2 S6 123.32(9) . . ?
S5 Hg2 S7 125.18(10) . . ?
S8 Hg2 S7 86.98(10) . . ?
S6 Hg2 S7 116.53(9) . . ?
C1 S1 Hg1 100.9(3) . . ?
C2 S2 Hg1 99.6(3) . . ?
C7 S3 Hg1 100.8(3) . . ?
C8 S4 Hg1 100.3(3) . . ?
C13 S5 Hg2 101.3(4) . . ?
C14 S6 Hg2 100.2(4) . . ?
C19 S7 Hg2 100.2(4) . . ?
C20 S8 Hg2 102.5(4) . . ?
C35 N1 C37 118.5(12) . . ?
C35 N1 C31 109.4(8) . . ?
C37 N1 C31 105.9(7) . . ?
C35 N1 C33 106.9(11) . . ?
C37 N1 C33 110.1(10) . . ?
C31 N1 C33 105.2(10) . . ?
C43 N2 C41 105.6(9) . . ?
C43 N2 C47 112.1(13) . . ?
C41 N2 C47 111.6(11) . . ?
C43 N2 C45 110.0(11) . . ?
C41 N2 C45 110.5(12) . . ?
C47 N2 C45 107.1(12) . . ?
C57 N3 C55 109.7(11) . . ?
C57 N3 C53 103.7(8) . . ?
C55 N3 C53 112.6(10) . . ?
C57 N3 C51 114.2(10) . . ?
C55 N3 C51 105.7(8) . . ?
C53 N3 C51 111.2(10) . . ?
C65 N4 C63 112.0(14) . . ?
C65 N4 C61 105.9(12) . . ?
C63 N4 C61 110.4(13) . . ?
C65 N4 C67 112.3(12) . . ?
C63 N4 C67 103.0(12) . . ?
C61 N4 C67 113.4(13) . . ?
C61B N4B C67B 116(3) . . ?
C61B N4B C65B 106.9(19) . . ?
C67B N4B C65B 111(2) . . ?
C61B N4B C63B 105(2) . . ?
C67B N4B C63B 107.1(17) . . ?
C65B N4B C63B 110.9(19) . . ?
C2 C1 C6 118.6(9) . . ?
C2 C1 S1 124.2(8) . . ?
C6 C1 S1 117.2(7) . . ?
C1 C2 C3 115.3(9) . . ?
C1 C2 S2 127.4(8) . . ?
C3 C2 S2 117.3(7) . . ?
C4 C3 C2 123.9(9) . . ?
C4 C3 H1 118.0 . . ?
C2 C3 H1 118.0 . . ?
C5 C4 C3 120.9(11) . . ?
C5 C4 H2 119.6 . . ?
C3 C4 H2 119.6 . . ?
C4 C5 C6 116.4(11) . . ?
C4 C5 H3 121.8 . . ?
C6 C5 H3 121.8 . . ?
C5 C6 C1 125.0(9) . . ?
C5 C6 H4 117.5 . . ?
C1 C6 H4 117.5 . . ?
C12 C7 C8 116.9(10) . . ?
C12 C7 S3 116.8(8) . . ?
C8 C7 S3 126.3(8) . . ?
C9 C8 C7 118.2(9) . . ?
C9 C8 S4 116.9(8) . . ?
C7 C8 S4 124.9(8) . . ?
C8 C9 C10 122.9(12) . . ?
C8 C9 H5 118.6 . . ?
C10 C9 H5 118.6 . . ?
C11 C10 C9 118.4(14) . . ?
C11 C10 H6 120.8 . . ?
C9 C10 H6 120.8 . . ?
C10 C11 C12 121.6(13) . . ?
C10 C11 H7 119.2 . . ?
C12 C11 H7 119.2 . . ?
C11 C12 C7 122.0(11) . . ?
C11 C12 H8 119.0 . . ?
C7 C12 H8 119.0 . . ?
C18 C13 C14 119.2(12) . . ?
C18 C13 S5 115.0(9) . . ?
C14 C13 S5 125.8(11) . . ?
C13 C14 C15 117.1(13) . . ?
C13 C14 S6 125.4(11) . . ?
C15 C14 S6 117.4(10) . . ?
C16 C15 C14 122.4(14) . . ?
C16 C15 H9 118.8 . . ?
C14 C15 H9 118.8 . . ?
C15 C16 C17 119.2(15) . . ?
C15 C16 H10 120.4 . . ?
C17 C16 H10 120.4 . . ?
C18 C17 C16 118.7(15) . . ?
C18 C17 H11 120.6 . . ?
C16 C17 H11 120.6 . . ?
C17 C18 C13 123.3(13) . . ?
C17 C18 H12 118.3 . . ?
C13 C18 H12 118.3 . . ?
C24 C19 C20 116.6(12) . . ?
C24 C19 S7 117.2(9) . . ?
C20 C19 S7 126.2(11) . . ?
C21 C20 C19 119.0(11) . . ?
C21 C20 S8 117.1(8) . . ?
C19 C20 S8 123.9(11) . . ?
C20 C21 C22 124.1(11) . . ?
C20 C21 H13 118.0 . . ?
C22 C21 H13 118.0 . . ?
C23 C22 C21 116.1(15) . . ?
C23 C22 H14 121.9 . . ?
C21 C22 H14 121.9 . . ?
C24 C23 C22 121.2(15) . . ?
C24 C23 H15 119.4 . . ?
C22 C23 H15 119.4 . . ?
C23 C24 C19 122.8(12) . . ?
C23 C24 H16 118.6 . . ?
C19 C24 H16 118.6 . . ?
C32 C31 N1 115.7(9) . . ?
C32 C31 H17 108.4 . . ?
N1 C31 H17 108.4 . . ?
C32 C31 H18 108.4 . . ?
N1 C31 H18 108.4 . . ?
H17 C31 H18 107.4 . . ?
C31 C32 H19 109.5 . . ?
C31 C32 H20 109.5 . . ?
H19 C32 H20 109.5 . . ?
C31 C32 H21 109.5 . . ?
H19 C32 H21 109.5 . . ?
H20 C32 H21 109.5 . . ?
C34 C33 N1 115.1(12) . . ?
C34 C33 H22 108.5 . . ?
N1 C33 H22 108.5 . . ?
C34 C33 H23 108.5 . . ?
N1 C33 H23 108.5 . . ?
H22 C33 H23 107.5 . . ?
C33 C34 H24 109.5 . . ?
C33 C34 H25 109.5 . . ?
H24 C34 H25 109.5 . . ?
C33 C34 H26 109.5 . . ?
H24 C34 H26 109.5 . . ?
H25 C34 H26 109.5 . . ?
N1 C35 C36 110.1(10) . . ?
N1 C35 H27 109.6 . . ?
C36 C35 H27 109.6 . . ?
N1 C35 H28 109.6 . . ?
C36 C35 H28 109.6 . . ?
H27 C35 H28 108.2 . . ?
C35 C36 H29 109.5 . . ?
C35 C36 H30 109.5 . . ?
H29 C36 H30 109.5 . . ?
C35 C36 H31 109.5 . . ?
H29 C36 H31 109.5 . . ?
H30 C36 H31 109.5 . . ?
N1 C37 C38 112.7(11) . . ?
N1 C37 H32 109.1 . . ?
C38 C37 H32 109.1 . . ?
N1 C37 H33 109.1 . . ?
C38 C37 H33 109.1 . . ?
H32 C37 H33 107.8 . . ?
C37 C38 H34 109.5 . . ?
C37 C38 H35 109.5 . . ?
H34 C38 H35 109.5 . . ?
C37 C38 H36 109.5 . . ?
H34 C38 H36 109.5 . . ?
H35 C38 H36 109.5 . . ?
C42 C41 N2 115.9(11) . . ?
C42 C41 H37 108.3 . . ?
N2 C41 H37 108.3 . . ?
C42 C41 H38 108.3 . . ?
N2 C41 H38 108.3 . . ?
H37 C41 H38 107.4 . . ?
C41 C42 H39 109.5 . . ?
C41 C42 H40 109.5 . . ?
H39 C42 H40 109.5 . . ?
C41 C42 H41 109.5 . . ?
H39 C42 H41 109.5 . . ?
H40 C42 H41 109.5 . . ?
N2 C43 C44 112.7(11) . . ?
N2 C43 H42 109.0 . . ?
C44 C43 H42 109.0 . . ?
N2 C43 H43 109.0 . . ?
C44 C43 H43 109.0 . . ?
H42 C43 H43 107.8 . . ?
C43 C44 H44 109.5 . . ?
C43 C44 H45 109.5 . . ?
H44 C44 H45 109.5 . . ?
C43 C44 H46 109.5 . . ?
H44 C44 H46 109.5 . . ?
H45 C44 H46 109.5 . . ?
C46 C45 N2 118.2(12) . . ?
C46 C45 H47 107.8 . . ?
N2 C45 H47 107.8 . . ?
C46 C45 H48 107.8 . . ?
N2 C45 H48 107.8 . . ?
H47 C45 H48 107.1 . . ?
C45 C46 H49 109.5 . . ?
C45 C46 H50 109.5 . . ?
H49 C46 H50 109.5 . . ?
C45 C46 H51 109.5 . . ?
H49 C46 H51 109.5 . . ?
H50 C46 H51 109.5 . . ?
C48 C47 N2 113.4(14) . . ?
C48 C47 H52 108.9 . . ?
N2 C47 H52 108.9 . . ?
C48 C47 H53 108.9 . . ?
N2 C47 H53 108.9 . . ?
H52 C47 H53 107.7 . . ?
C47 C48 H54 109.5 . . ?
C47 C48 H55 109.5 . . ?
H54 C48 H55 109.5 . . ?
C47 C48 H56 109.5 . . ?
H54 C48 H56 109.5 . . ?
H55 C48 H56 109.5 . . ?
N3 C51 C52 109.3(11) . . ?
N3 C51 H57 109.8 . . ?
C52 C51 H57 109.8 . . ?
N3 C51 H58 109.8 . . ?
C52 C51 H58 109.8 . . ?
H57 C51 H58 108.3 . . ?
C51 C52 H59 109.5 . . ?
C51 C52 H60 109.5 . . ?
H59 C52 H60 109.5 . . ?
C51 C52 H61 109.5 . . ?
H59 C52 H61 109.5 . . ?
H60 C52 H61 109.5 . . ?
N3 C53 C54 113.0(10) . . ?
N3 C53 H62 109.0 . . ?
C54 C53 H62 109.0 . . ?
N3 C53 H63 109.0 . . ?
C54 C53 H63 109.0 . . ?
H62 C53 H63 107.8 . . ?
C53 C54 H64 109.5 . . ?
C53 C54 H65 109.5 . . ?
H64 C54 H65 109.5 . . ?
C53 C54 H66 109.5 . . ?
H64 C54 H66 109.5 . . ?
H65 C54 H66 109.5 . . ?
N3 C55 C56 116.7(11) . . ?
N3 C55 H67 108.1 . . ?
C56 C55 H67 108.1 . . ?
N3 C55 H68 108.1 . . ?
C56 C55 H68 108.1 . . ?
H67 C55 H68 107.3 . . ?
C55 C56 H69 109.5 . . ?
C55 C56 H70 109.5 . . ?
H69 C56 H70 109.5 . . ?
C55 C56 H71 109.5 . . ?
H69 C56 H71 109.5 . . ?
H70 C56 H71 109.5 . . ?
N3 C57 C58 111.4(10) . . ?
N3 C57 H72 109.4 . . ?
C58 C57 H72 109.4 . . ?
N3 C57 H73 109.4 . . ?
C58 C57 H73 109.4 . . ?
H72 C57 H73 108.0 . . ?
C57 C58 H74 109.5 . . ?
C57 C58 H75 109.5 . . ?
H74 C58 H75 109.5 . . ?
C57 C58 H76 109.5 . . ?
H74 C58 H76 109.5 . . ?
H75 C58 H76 109.5 . . ?
C62 C61 N4 117.2(14) . . ?
C62 C61 C62B 60.7(15) . . ?
N4 C61 C62B 104.0(13) . . ?
C62 C61 H77 108.0 . . ?
N4 C61 H77 108.0 . . ?
C62B C61 H77 147.4 . . ?
C62 C61 H78 108.0 . . ?
N4 C61 H78 108.0 . . ?
C62B C61 H78 55.9 . . ?
H77 C61 H78 107.2 . . ?
C62B C61B N4B 119(3) . . ?
C62B C61B H79 107.6 . . ?
N4B C61B H79 109.0 . . ?
C62B C61B H80 107.6 . . ?
N4B C61B H80 107.6 . . ?
H79 C61B H80 107.0 . . ?
C61 C62 H81 109.5 . . ?
C61 C62 H82 109.5 . . ?
H81 C62 H82 109.5 . . ?
C61 C62 H83 109.5 . . ?
H81 C62 H83 109.5 . . ?
H82 C62 H83 109.5 . . ?
C61B C62B C61 69(2) . . ?
C61B C62B H84 109.5 . . ?
C61 C62B H84 150.6 . . ?
C61B C62B H85 109.5 . . ?
C61 C62B H85 97.9 . . ?
H84 C62B H85 109.5 . . ?
C61B C62B H86 109.5 . . ?
C61 C62B H86 49.0 . . ?
H84 C62B H86 109.5 . . ?
H85 C62B H86 109.5 . . ?
N4 C63 C64 112.1(15) . . ?
N4 C63 H87 109.2 . . ?
C64 C63 H87 109.2 . . ?
N4 C63 H88 109.2 . . ?
C64 C63 H88 109.2 . . ?
H87 C63 H88 107.9 . . ?
C64B C63B N4B 114.1(19) . . ?
C64B C63B C64 59.5(15) . . ?
N4B C63B C64 58.5(11) . . ?
C64B C63B H89 108.7 . . ?
N4B C63B H89 108.7 . . ?
C64 C63B H89 107.5 . . ?
C64B C63B H90 108.7 . . ?
N4B C63B H90 108.7 . . ?
C64 C63B H90 144.8 . . ?
H89 C63B H90 107.6 . . ?
C63 C64 C63B 96.6(14) . . ?
C63 C64 H91 109.5 . . ?
C63B C64 H91 152.4 . . ?
C63 C64 H92 109.5 . . ?
C63B C64 H92 51.0 . . ?
H91 C64 H92 109.5 . . ?
C63 C64 H93 109.5 . . ?
C63B C64 H93 68.1 . . ?
H91 C64 H93 109.5 . . ?
H92 C64 H93 109.5 . . ?
C63B C64B H94 109.5 . . ?
C63B C64B H95 109.5 . . ?
H94 C64B H95 109.5 . . ?
C63B C64B H96 109.5 . . ?
H94 C64B H96 109.5 . . ?
H95 C64B H96 109.5 . . ?
N4 C65 C66 112.5(12) . . ?
N4 C65 H97 109.1 . . ?
C66 C65 H97 109.1 . . ?
N4 C65 H98 109.1 . . ?
C66 C65 H98 109.1 . . ?
H97 C65 H98 107.8 . . ?
N4B C65B H99 110.8 . . ?
N4B C65B H100 110.8 . . ?
H99 C65B H100 108.9 . . ?
C65 C66 H101 109.5 . . ?
C65 C66 H102 109.5 . . ?
H101 C66 H102 109.5 . . ?
C65 C66 H103 109.5 . . ?
H101 C66 H103 109.5 . . ?
H102 C66 H103 109.5 . . ?
N4 C67 C68 112.6(12) . . ?
N4 C67 H107 109.1 . . ?
C68 C67 H107 109.1 . . ?
N4 C67 H108 109.1 . . ?
C68 C67 H108 109.1 . . ?
H107 C67 H108 107.8 . . ?
N4B C67B C68B 112(2) . . ?
N4B C67B H109 109.3 . . ?
C68B C67B H109 109.3 . . ?
N4B C67B H110 109.3 . . ?
C68B C67B H110 109.3 . . ?
H109 C67B H110 108.0 . . ?
C67 C68 H111 109.5 . . ?
C67 C68 H112 109.5 . . ?
H111 C68 H112 109.5 . . ?
C67 C68 H113 109.5 . . ?
H111 C68 H113 109.5 . . ?
H112 C68 H113 109.5 . . ?
C67B C68B H114 109.5 . . ?
C67B C68B H115 109.5 . . ?
H114 C68B H115 109.5 . . ?
C67B C68B H116 109.5 . . ?
H114 C68B H116 109.5 . . ?
H115 C68B H116 109.5 . . ?
N5 C71 C72 135(3) . . ?
C71 C72 H117 109.5 . . ?
C71 C72 H119 109.5 . . ?
H117 C72 H119 109.5 . . ?
C71 C72 H120 109.5 . . ?
H117 C72 H120 109.5 . . ?
H119 C72 H120 109.5 . . ?
N6 C73 C74 143(4) . . ?
C73 C74 H121 109.5 . . ?
C73 C74 H122 109.5 . . ?
H121 C74 H122 109.5 . . ?
C73 C74 H123 109.5 . . ?
H121 C74 H123 109.5 . . ?
H122 C74 H123 109.5 . . ?

loop_
_geom_bond_atom_site_label_1
_geom_bond_atom_site_label_2
_geom_bond_distance
_geom_bond_site_symmetry_2
_geom_bond_publ_flag
Hg1 S3 2.500(2) . ?
Hg1 S1 2.508(2) . ?
Hg1 S4 2.524(3) . ?
Hg1 S2 2.531(3) . ?
Hg2 S5 2.487(3) . ?
Hg2 S8 2.487(3) . ?
Hg2 S6 2.535(3) . ?
Hg2 S7 2.540(3) . ?
S1 C1 1.754(9) . ?
S2 C2 1.741(10) . ?
S3 C7 1.744(11) . ?
S4 C8 1.767(10) . ?
S5 C13 1.767(13) . ?
S6 C14 1.771(13) . ?
S7 C19 1.762(14) . ?
S8 C20 1.762(12) . ?
N1 C35 1.459(15) . ?
N1 C37 1.470(14) . ?
N1 C31 1.545(12) . ?
N1 C33 1.604(18) . ?
N2 C43 1.485(14) . ?
N2 C41 1.486(13) . ?
N2 C47 1.50(2) . ?
N2 C45 1.51(2) . ?
N3 C57 1.481(14) . ?
N3 C55 1.494(14) . ?
N3 C53 1.500(14) . ?
N3 C51 1.504(14) . ?
N4 C65 1.508(13) . ?
N4 C63 1.511(12) . ?
N4 C61 1.523(12) . ?
N4 C67 1.529(13) . ?
N4B C61B 1.516(15) . ?
N4B C67B 1.516(15) . ?
N4B C65B 1.519(14) . ?
N4B C63B 1.526(15) . ?
N5 C71 1.20(5) . ?
N6 C73 1.178(19) . ?
C1 C2 1.421(11) . ?
C1 C6 1.426(14) . ?
C2 C3 1.438(14) . ?
C3 C4 1.399(15) . ?
C3 H1 0.9500 . ?
C4 C5 1.376(15) . ?
C4 H2 0.9500 . ?
C5 C6 1.399(15) . ?
C5 H3 0.9500 . ?
C6 H4 0.9500 . ?
C7 C12 1.408(14) . ?
C7 C8 1.420(12) . ?
C8 C9 1.389(15) . ?
C9 C10 1.392(17) . ?
C9 H5 0.9500 . ?
C10 C11 1.333(18) . ?
C10 H6 0.9500 . ?
C11 C12 1.372(17) . ?
C11 H7 0.9500 . ?
C12 H8 0.9500 . ?
C13 C18 1.378(17) . ?
C13 C14 1.405(13) . ?
C14 C15 1.432(18) . ?
C15 C16 1.36(2) . ?
C15 H9 0.9500 . ?
C16 C17 1.41(2) . ?
C16 H10 0.9500 . ?
C17 C18 1.372(18) . ?
C17 H11 0.9500 . ?
C18 H12 0.9500 . ?
C19 C24 1.406(19) . ?
C19 C20 1.436(13) . ?
C20 C21 1.371(16) . ?
C21 C22 1.416(18) . ?
C21 H13 0.9500 . ?
C22 C23 1.394(18) . ?
C22 H14 0.9500 . ?
C23 C24 1.38(2) . ?
C23 H15 0.9500 . ?
C24 H16 0.9500 . ?
C31 C32 1.525(16) . ?
C31 H17 0.9900 . ?
C31 H18 0.9900 . ?
C32 H19 0.9800 . ?
C32 H20 0.9800 . ?
C32 H21 0.9800 . ?
C33 C34 1.42(2) . ?
C33 H22 0.9900 . ?
C33 H23 0.9900 . ?
C34 H24 0.9800 . ?
C34 H25 0.9800 . ?
C34 H26 0.9800 . ?
C35 C36 1.62(2) . ?
C35 H27 0.9900 . ?
C35 H28 0.9900 . ?
C36 H29 0.9800 . ?
C36 H30 0.9800 . ?
C36 H31 0.9800 . ?
C37 C38 1.508(17) . ?
C37 H32 0.9900 . ?
C37 H33 0.9900 . ?
C38 H34 0.9800 . ?
C38 H35 0.9800 . ?
C38 H36 0.9800 . ?
C41 C42 1.48(2) . ?
C41 H37 0.9900 . ?
C41 H38 0.9900 . ?
C42 H39 0.9800 . ?
C42 H40 0.9800 . ?
C42 H41 0.9800 . ?
C43 C44 1.545(19) . ?
C43 H42 0.9900 . ?
C43 H43 0.9900 . ?
C44 H44 0.9800 . ?
C44 H45 0.9800 . ?
C44 H46 0.9800 . ?
C45 C46 1.50(3) . ?
C45 H47 0.9900 . ?
C45 H48 0.9900 . ?
C46 H49 0.9800 . ?
C46 H50 0.9800 . ?
C46 H51 0.9800 . ?
C47 C48 1.47(3) . ?
C47 H52 0.9900 . ?
C47 H53 0.9900 . ?
C48 H54 0.9800 . ?
C48 H55 0.9800 . ?
C48 H56 0.9800 . ?
C51 C52 1.601(19) . ?
C51 H57 0.9900 . ?
C51 H58 0.9900 . ?
C52 H59 0.9800 . ?
C52 H60 0.9800 . ?
C52 H61 0.9800 . ?
C53 C54 1.576(19) . ?
C53 H62 0.9900 . ?
C53 H63 0.9900 . ?
C54 H64 0.9800 . ?
C54 H65 0.9800 . ?
C54 H66 0.9800 . ?
C55 C56 1.506(18) . ?
C55 H67 0.9900 . ?
C55 H68 0.9900 . ?
C56 H69 0.9800 . ?
C56 H70 0.9800 . ?
C56 H71 0.9800 . ?
C57 C58 1.513(17) . ?
C57 H72 0.9900 . ?
C57 H73 0.9900 . ?
C58 H74 0.9800 . ?
C58 H75 0.9800 . ?
C58 H76 0.9800 . ?
C61 C62 1.51(3) . ?
C61 C62B 2.03(4) . ?
C61 H77 0.9900 . ?
C61 H78 0.9900 . ?
C61B C62B 1.48(4) . ?
C61B H79 0.9900 . ?
C61B H80 0.9900 . ?
C62 H81 0.9800 . ?
C62 H82 0.9800 . ?
C62 H83 0.9800 . ?
C62B H84 0.9800 . ?
C62B H85 0.9800 . ?
C62B H86 0.9800 . ?
C63 C64 1.52(3) . ?
C63 H87 0.9900 . ?
C63 H88 0.9900 . ?
C63B C64B 1.48(3) . ?
C63B C64 1.97(3) . ?
C63B H89 0.9900 . ?
C63B H90 0.9900 . ?
C64 H91 0.9800 . ?
C64 H92 0.9800 . ?
C64 H93 0.9800 . ?
C64B H94 0.9800 . ?
C64B H95 0.9800 . ?
C64B H96 0.9800 . ?
C65 C66 1.61(2) . ?
C65 H97 0.9900 . ?
C65 H98 0.9900 . ?
C65B H99 0.9900 . ?
C65B H100 0.9900 . ?
C66 H101 0.9800 . ?
C66 H102 0.9800 . ?
C66 H103 0.9800 . ?
C67 C68 1.55(2) . ?
C67 H107 0.9900 . ?
C67 H108 0.9900 . ?
C67B C68B 1.62(4) . ?
C67B H109 0.9900 . ?
C67B H110 0.9900 . ?
C68 H111 0.9800 . ?
C68 H112 0.9800 . ?
C68 H113 0.9800 . ?
C68B H114 0.9800 . ?
C68B H115 0.9800 . ?
C68B H116 0.9800 . ?
C71 C72 1.60(4) . ?
C72 H117 0.9800 . ?
C72 H119 0.9800 . ?
C72 H120 0.9800 . ?
C73 C74 1.567(19) . ?
C74 H121 0.9800 . ?
C74 H122 0.9800 . ?
C74 H123 0.9800 . ?

loop_
_geom_torsion_atom_site_label_1
_geom_torsion_atom_site_label_2
_geom_torsion_atom_site_label_3
_geom_torsion_atom_site_label_4
_geom_torsion
_geom_torsion_site_symmetry_1
_geom_torsion_site_symmetry_2
_geom_torsion_site_symmetry_3
_geom_torsion_site_symmetry_4
_geom_torsion_publ_flag
S3 Hg1 S1 C1 113.8(3) . . . . ?
S4 Hg1 S1 C1 -137.5(3) . . . . ?
S2 Hg1 S1 C1 -7.8(3) . . . . ?
S3 Hg1 S2 C2 -119.6(3) . . . . ?
S1 Hg1 S2 C2 6.1(3) . . . . ?
S4 Hg1 S2 C2 132.8(3) . . . . ?
S1 Hg1 S3 C7 119.4(3) . . . . ?
S4 Hg1 S3 C7 -6.4(3) . . . . ?
S2 Hg1 S3 C7 -134.9(3) . . . . ?
S3 Hg1 S4 C8 5.3(3) . . . . ?
S1 Hg1 S4 C8 -121.7(3) . . . . ?
S2 Hg1 S4 C8 127.8(3) . . . . ?
S8 Hg2 S5 C13 -128.9(3) . . . . ?
S6 Hg2 S5 C13 -0.8(3) . . . . ?
S7 Hg2 S5 C13 120.1(3) . . . . ?
S5 Hg2 S6 C14 1.1(3) . . . . ?
S8 Hg2 S6 C14 127.8(3) . . . . ?
S7 Hg2 S6 C14 -127.3(3) . . . . ?
S5 Hg2 S7 C19 132.3(3) . . . . ?
S8 Hg2 S7 C19 5.0(3) . . . . ?
S6 Hg2 S7 C19 -121.1(3) . . . . ?
S5 Hg2 S8 C20 -133.9(3) . . . . ?
S6 Hg2 S8 C20 116.3(3) . . . . ?
S7 Hg2 S8 C20 -3.7(3) . . . . ?
Hg1 S1 C1 C2 9.3(7) . . . . ?
Hg1 S1 C1 C6 -172.5(6) . . . . ?
C6 C1 C2 C3 -1.6(11) . . . . ?
S1 C1 C2 C3 176.6(6) . . . . ?
C6 C1 C2 S2 177.0(6) . . . . ?
S1 C1 C2 S2 -4.8(11) . . . . ?
Hg1 S2 C2 C1 -3.0(7) . . . . ?
Hg1 S2 C2 C3 175.6(6) . . . . ?
C1 C2 C3 C4 1.2(13) . . . . ?
S2 C2 C3 C4 -177.6(8) . . . . ?
C2 C3 C4 C5 0.3(16) . . . . ?
C3 C4 C5 C6 -1.3(16) . . . . ?
C4 C5 C6 C1 0.9(16) . . . . ?
C2 C1 C6 C5 0.7(14) . . . . ?
S1 C1 C6 C5 -177.6(8) . . . . ?
Hg1 S3 C7 C12 -174.6(6) . . . . ?
Hg1 S3 C7 C8 7.4(7) . . . . ?
C12 C7 C8 C9 0.2(12) . . . . ?
S3 C7 C8 C9 178.1(7) . . . . ?
C12 C7 C8 S4 178.8(6) . . . . ?
S3 C7 C8 S4 -3.3(11) . . . . ?
Hg1 S4 C8 C9 175.6(7) . . . . ?
Hg1 S4 C8 C7 -3.1(7) . . . . ?
C7 C8 C9 C10 -0.3(16) . . . . ?
S4 C8 C9 C10 -179.0(10) . . . . ?
C8 C9 C10 C11 1(2) . . . . ?
C9 C10 C11 C12 -1(2) . . . . ?
C10 C11 C12 C7 0.6(18) . . . . ?
C8 C7 C12 C11 -0.3(14) . . . . ?
S3 C7 C12 C11 -178.5(8) . . . . ?
Hg2 S5 C13 C18 -179.1(7) . . . . ?
Hg2 S5 C13 C14 0.3(8) . . . . ?
C18 C13 C14 C15 -0.8(14) . . . . ?
S5 C13 C14 C15 179.8(7) . . . . ?
C18 C13 C14 S6 -179.8(7) . . . . ?
S5 C13 C14 S6 0.8(12) . . . . ?
Hg2 S6 C14 C13 -1.3(8) . . . . ?
Hg2 S6 C14 C15 179.7(7) . . . . ?
C13 C14 C15 C16 0.4(16) . . . . ?
S6 C14 C15 C16 179.4(10) . . . . ?
C14 C15 C16 C17 0(2) . . . . ?
C15 C16 C17 C18 -0.7(19) . . . . ?
C16 C17 C18 C13 0.2(17) . . . . ?
C14 C13 C18 C17 0.6(16) . . . . ?
S5 C13 C18 C17 -180.0(8) . . . . ?
Hg2 S7 C19 C24 172.4(8) . . . . ?
Hg2 S7 C19 C20 -6.4(8) . . . . ?
C24 C19 C20 C21 3.9(13) . . . . ?
S7 C19 C20 C21 -177.3(7) . . . . ?
C24 C19 C20 S8 -174.9(8) . . . . ?
S7 C19 C20 S8 3.8(12) . . . . ?
Hg2 S8 C20 C21 -177.5(6) . . . . ?
Hg2 S8 C20 C19 1.4(7) . . . . ?
C19 C20 C21 C22 -3.1(15) . . . . ?
S8 C20 C21 C22 175.8(9) . . . . ?
C20 C21 C22 C23 0.9(18) . . . . ?
C21 C22 C23 C24 0(2) . . . . ?
C22 C23 C24 C19 1(2) . . . . ?
C20 C19 C24 C23 -2.9(17) . . . . ?
S7 C19 C24 C23 178.2(11) . . . . ?
C35 N1 C31 C32 55.0(15) . . . . ?
C37 N1 C31 C32 -176.1(12) . . . . ?
C33 N1 C31 C32 -59.4(14) . . . . ?
C35 N1 C33 C34 176.5(16) . . . . ?
C37 N1 C33 C34 46.5(19) . . . . ?
C31 N1 C33 C34 -67.3(17) . . . . ?
C37 N1 C35 C36 -56.8(13) . . . . ?
C31 N1 C35 C36 64.7(14) . . . . ?
C33 N1 C35 C36 178.1(11) . . . . ?
C35 N1 C37 C38 -55.2(18) . . . . ?
C31 N1 C37 C38 -178.5(14) . . . . ?
C33 N1 C37 C38 68.3(17) . . . . ?
C43 N2 C41 C42 179.8(15) . . . . ?
C47 N2 C41 C42 58(2) . . . . ?
C45 N2 C41 C42 -61.3(18) . . . . ?
C41 N2 C43 C44 -176.8(13) . . . . ?
C47 N2 C43 C44 -55.1(18) . . . . ?
C45 N2 C43 C44 64.0(17) . . . . ?
C43 N2 C45 C46 53.8(19) . . . . ?
C41 N2 C45 C46 -62.4(17) . . . . ?
C47 N2 C45 C46 175.9(15) . . . . ?
C43 N2 C47 C48 -61.6(18) . . . . ?
C41 N2 C47 C48 57(2) . . . . ?
C45 N2 C47 C48 177.6(15) . . . . ?
C57 N3 C51 C52 56.6(16) . . . . ?
C55 N3 C51 C52 177.3(13) . . . . ?
C53 N3 C51 C52 -60.2(15) . . . . ?
C57 N3 C53 C54 179.4(13) . . . . ?
C55 N3 C53 C54 60.9(16) . . . . ?
C51 N3 C53 C54 -57.5(16) . . . . ?
C57 N3 C55 C56 -63.3(17) . . . . ?
C53 N3 C55 C56 51.5(18) . . . . ?
C51 N3 C55 C56 173.0(15) . . . . ?
C55 N3 C57 C58 -59.4(15) . . . . ?
C53 N3 C57 C58 -179.8(13) . . . . ?
C51 N3 C57 C58 59.1(16) . . . . ?
C65 N4 C61 C62 -178.1(17) . . . . ?
C63 N4 C61 C62 61(2) . . . . ?
C67 N4 C61 C62 -54(2) . . . . ?
C65 N4 C61 C62B 117.9(17) . . . . ?
C63 N4 C61 C62B -3(2) . . . . ?
C67 N4 C61 C62B -118.4(17) . . . . ?
C67B N4B C61B C62B 44(4) . . . . ?
C65B N4B C61B C62B 168(3) . . . . ?
C63B N4B C61B C62B -74(4) . . . . ?
N4B C61B C62B C61 -28(3) . . . . ?
C62 C61 C62B C61B -120(2) . . . . ?
N4 C61 C62B C61B -6(2) . . . . ?
C65 N4 C63 C64 -51(2) . . . . ?
C61 N4 C63 C64 67(2) . . . . ?
C67 N4 C63 C64 -171.7(19) . . . . ?
C61B N4B C63B C64B -58(3) . . . . ?
C67B N4B C63B C64B 177(3) . . . . ?
C65B N4B C63B C64B 57(3) . . . . ?
C61B N4B C63B C64 -36.5(18) . . . . ?
C67B N4B C63B C64 -161(3) . . . . ?
C65B N4B C63B C64 78.5(17) . . . . ?
N4 C63 C64 C63B 13(2) . . . . ?
C64B C63B C64 C63 150(2) . . . . ?
N4B C63B C64 C63 -7.1(15) . . . . ?
C63 N4 C65 C66 -55.4(17) . . . . ?
C61 N4 C65 C66 -175.8(13) . . . . ?
C67 N4 C65 C66 59.9(15) . . . . ?
C65 N4 C67 C68 59.8(18) . . . . ?
C63 N4 C67 C68 -179.6(16) . . . . ?
C61 N4 C67 C68 -60.3(18) . . . . ?
C61B N4B C67B C68B 65(4) . . . . ?
C65B N4B C67B C68B -57(4) . . . . ?
C63B N4B C67B C68B -178(3) . . . . ?
